data_7247491
loop_
_publ_author_name
'Duncan, Dale T.'
'Piper, Samantha L.'
'Forsyth, Maria'
'MacFarlane, Douglas R.'
'Kar, Mega'

_publ_section_title
;
 Fluoroborate ionic liquids as sodium battery electrolytes.
;
_journal_issue 40
_journal_name_full 'Physical chemistry chemical physics : PCCP'
_journal_page_first 27718
_journal_page_last 27730
_journal_paper_doi 10.1039/d3cp03694d
_journal_volume 25
_journal_year 2023
_chemical_formula_moiety 'C8 H8 B F12 O4, C8 H18 N'
_chemical_formula_sum 'C16 H26 B F12 N O4'
_chemical_formula_weight 535.17
_chemical_name_systematic 'N-methyl-N-propylpyrrolidinium (tetrakis)trifluoroethoxy borate'
_space_group_crystal_system monoclinic
_space_group_IT_number 14
_space_group_name_Hall '-P 2ybc'
_space_group_name_H-M_alt 'P 1 21/c 1'
_atom_sites_solution_hydrogens geom
_atom_sites_solution_primary iterative
_audit_creation_date 2023-03-07
_audit_creation_method
;
Olex2 1.5
(compiled 2023.02.24 svn.rf166f9f3 for OlexSys, GUI svn.r6498)
;
_audit_update_record
;
2023-03-07 deposited with the CCDC.	2023-09-29 downloaded from the CCDC.
;
_cell_angle_alpha 90
_cell_angle_beta 96.4010(10)
_cell_angle_gamma 90
_cell_formula_units_Z 16
_cell_length_a 17.6281(2)
_cell_length_b 18.6841(2)
_cell_length_c 28.3710(3)
_cell_measurement_reflns_used 41756
_cell_measurement_temperature 123.15
_cell_measurement_theta_max 78.1580
_cell_measurement_theta_min 3.9070
_cell_volume 9286.17(18)
_computing_molecular_graphics 'Olex2 1.5 (Dolomanov et al., 2009)'
_computing_publication_material 'Olex2 1.5 (Dolomanov et al., 2009)'
_computing_structure_refinement 'SHELXL 2019/2 (Sheldrick, 2015)'
_computing_structure_solution 'olex2.solve 1.5 (Bourhis et al., 2015)'
_diffrn_ambient_temperature 123.15
_diffrn_measured_fraction_theta_full 0.999
_diffrn_measured_fraction_theta_max 0.974
_diffrn_measurement_device_type 'XtaLAB Synergy, Dualflex, HyPix'
_diffrn_radiation_type CuK\a
_diffrn_radiation_wavelength 1.54184
_diffrn_reflns_av_R_equivalents 0.0656
_diffrn_reflns_av_unetI/netI 0.0370
_diffrn_reflns_Laue_measured_fraction_full 0.999
_diffrn_reflns_Laue_measured_fraction_max 0.974
_diffrn_reflns_limit_h_max 22
_diffrn_reflns_limit_h_min -22
_diffrn_reflns_limit_k_max 9
_diffrn_reflns_limit_k_min -23
_diffrn_reflns_limit_l_max 35
_diffrn_reflns_limit_l_min -36
_diffrn_reflns_number 100505
_diffrn_reflns_point_group_measured_fraction_full 0.999
_diffrn_reflns_point_group_measured_fraction_max 0.974
_diffrn_reflns_theta_full 67.684
_diffrn_reflns_theta_max 81.100
_diffrn_reflns_theta_min 3.799
_exptl_absorpt_coefficient_mu 1.527
_exptl_absorpt_correction_T_max 1.00000
_exptl_absorpt_correction_T_min 0.70592
_exptl_absorpt_correction_type multi-scan
_exptl_absorpt_process_details
;
CrysAlisPro 1.171.42.70a (Rigaku Oxford Diffraction, 2022)
Empirical absorption correction using spherical harmonics,
implemented in SCALE3 ABSPACK scaling algorithm.
;
_exptl_crystal_colour colourless
_exptl_crystal_colour_primary colourless
_exptl_crystal_density_diffrn 1.531
_exptl_crystal_description block
_exptl_crystal_F_000 4384
_exptl_crystal_size_max 0.29
_exptl_crystal_size_mid 0.078
_exptl_crystal_size_min 0.049
_refine_diff_density_max 2.001
_refine_diff_density_min -0.898
_refine_diff_density_rms 0.115
_refine_ls_extinction_method none
_refine_ls_goodness_of_fit_ref 1.069
_refine_ls_hydrogen_treatment constr
_refine_ls_matrix_type full
_refine_ls_number_parameters 1278
_refine_ls_number_reflns 19930
_refine_ls_number_restraints 0
_refine_ls_restrained_S_all 1.069
_refine_ls_R_factor_all 0.1351
_refine_ls_R_factor_gt 0.1216
_refine_ls_shift/su_max 0.000
_refine_ls_shift/su_mean 0.000
_refine_ls_structure_factor_coef Fsqd
_refine_ls_weighting_details 'w=1/[\s^2^(Fo^2^)+(0.1474P)^2^+52.8167P] where P=(Fo^2^+2Fc^2^)/3'
_refine_ls_weighting_scheme calc
_refine_ls_wR_factor_gt 0.3503
_refine_ls_wR_factor_ref 0.3587
_reflns_Friedel_coverage 0.000
_reflns_number_gt 15996
_reflns_number_total 19930
_reflns_threshold_expression 'I > 2\s(I)'
_cod_data_source_file d3cp03694d2.cif
_cod_data_source_block '[c3mpyr][btfe4]_auto'
_cod_depositor_comments 'Adding full bibliography for 7247489--7247491.cif.'
_cod_original_cell_volume 9286.16(18)
_cod_database_code 7247491
_shelx_shelxl_version_number 2019/2
_shelx_space_group_comment
;
The symmetry employed for this shelxl refinement is uniquely defined
by the following loop, which should always be used as a source of
symmetry information in preference to the above space-group names.
They are only intended as comments.
;
_olex2_refinement_description
;
1. Fixed Uiso
 At 1.2 times of:
  All C(H,H) groups
 At 1.5 times of:
  All C(H,H,H) groups, All C(H,H,H,H,H,H) groups
2. Others
 Fixed Sof: C14(0.66667) H14A(0.66667) H14B(0.66667) C17(0.66667)
 H17A(0.66667) H17B(0.66667) H18D(0.66667) H18E(0.66667) H18F(0.66667)
 H18A(0.33333) H18B(0.33333) H18C(0.33333) F25(0.6667) F23(0.6667) F27(0.6667)
 F26(0.33333) F22(0.33333) F24(0.33333) C16(0.33333) H16A(0.33333)
 H16B(0.33333) C15(0.33333) H15A(0.33333) H15B(0.33333)
3.a Secondary CH2 refined with riding coordinates:
 C39(H39A,H39B), C37(H37A,H37B), C42(H42A,H42B), C36(H36A,H36B), C44(H44A,
 H44B), C45(H45A,H45B), C1E(H1EA,H1EB), C1F(H1FA,H1FB), C1H(H1HA,H1HB),
 C1I(H1IA,H1IB), C1K(H1KA,H1KB), C1L(H1LA,H1LB), C1N(H1NA,H1NB), C1O(H1OA,H1OB),
  C30(H30A,H30B), C20(H20A,H20B), C33(H33A,H33B), C5(H5A,H5B), C31(H31A,H31B),
 C13(H13A,H13B), C21(H21A,H21B), C32(H32A,H32B), C25(H25A,H25B), C41(H41A,H41B),
  C43(H43A,H43B), C24(H24A,H24B), C29(H29A,H29B), C6(H6A,H6B), C23(H23A,H23B),
 C3(H3A,H3B), C22(H22A,H22B), C28(H28A,H28B), C2(H2A,H2B), C4(H4A,H4B),
 C14(H14A,H14B), C12(H12A,H12B), C11(H11A,H11B), C7(H7A,H7B), C10(H10A,H10B),
 C17(H17A,H17B), C16(H16A,H16B), C15(H15A,H15B)
3.b Idealised Me refined as rotating group:
 C27(H27A,H27B,H27C), C1(H1A,H1B,H1C), C19(H19A,H19B,H19C), C9(H9A,H9B,H9C),
 C26(H26A,H26B,H26C), C34(H34A,H34B,H34C), C8(H8A,H8B,H8C), C18(H18D,H18E,H18F),
  C18(H18A,H18B,H18C)
;
_olex2_submission_special_instructions 'No special instructions were received'

loop_
_space_group_symop_operation_xyz
'x, y, z'
'-x, y+1/2, -z+1/2'
'-x, -y, -z'
'x, -y-1/2, z-1/2'

loop_
_atom_site_label
_atom_site_type_symbol
_atom_site_fract_x
_atom_site_fract_y
_atom_site_fract_z
_atom_site_U_iso_or_equiv
_atom_site_adp_type
_atom_site_occupancy
_atom_site_site_symmetry_order
_atom_site_calc_flag
_atom_site_refinement_flags_posn
_atom_site_refinement_flags_adp
_atom_site_refinement_flags_occupancy
_atom_site_disorder_assembly
_atom_site_disorder_group
O7 O 0.04421(18) 0.86281(16) 0.61419(12) 0.0265(7) Uani 1 1 d . . . . .
O4 O -0.14275(19) 0.63472(16) 0.41236(11) 0.0270(7) Uani 1 1 d . . . . .
O10 O 0.3633(2) 0.94571(17) 0.91094(11) 0.0294(7) Uani 1 1 d . . . . .
O9 O 0.40154(19) 0.96777(16) 0.83726(11) 0.0270(7) Uani 1 1 d . . . . .
O14 O 0.55613(17) 0.94880(16) 0.61862(11) 0.0255(6) Uani 1 1 d . . . . .
F19 F -0.13809(18) 0.8856(2) 0.55016(12) 0.0461(8) Uani 1 1 d . . . . .
F44 F 0.40309(18) 0.99537(19) 0.60938(12) 0.0443(8) Uani 1 1 d . . . . .
O13 O 0.68393(18) 0.97358(17) 0.63452(12) 0.0287(7) Uani 1 1 d . . . . .
O15 O 0.64702(19) 0.87150(16) 0.58417(11) 0.0257(6) Uani 1 1 d . . . . .
O8 O 0.16816(18) 0.84895(17) 0.64648(13) 0.0300(7) Uani 1 1 d . . . . .
O11 O 0.33627(18) 0.85490(16) 0.84954(12) 0.0265(7) Uani 1 1 d . . . . .
F47 F 0.6309(2) 0.88527(19) 0.45894(10) 0.0478(8) Uani 1 1 d . . . . .
F15 F 0.0698(2) 0.98197(19) 0.77772(12) 0.0520(9) Uani 1 1 d . . . . .
O12 O 0.45975(18) 0.86816(16) 0.88255(11) 0.0260(7) Uani 1 1 d . . . . .
F8 F -0.0860(2) 0.6657(2) 0.21404(11) 0.0519(9) Uani 1 1 d . . . . .
F45 F 0.4435(2) 0.9686(2) 0.54305(11) 0.0504(9) Uani 1 1 d . . . . .
F11 F -0.1885(2) 0.69603(19) 0.49237(12) 0.0553(10) Uani 1 1 d . . . . .
O5 O 0.10563(19) 0.96321(17) 0.65798(11) 0.0281(7) Uani 1 1 d . . . . .
F51 F 0.6421(2) 0.76796(19) 0.73756(12) 0.0553(10) Uani 1 1 d . . . . .
O3 O -0.1160(2) 0.65297(19) 0.33510(12) 0.0382(9) Uani 1 1 d . . . . .
O16 O 0.6375(2) 0.86043(17) 0.66271(11) 0.0294(7) Uani 1 1 d . . . . .
F35 F 0.13875(18) 0.8386(2) 0.81203(14) 0.0525(9) Uani 1 1 d . . . . .
F29 F 0.4423(2) 0.9830(2) 0.71803(12) 0.0537(9) Uani 1 1 d . . . . .
F48 F 0.6783(2) 0.80064(18) 0.50388(11) 0.0500(9) Uani 1 1 d . . . . .
O6 O 0.1411(2) 0.93788(17) 0.58408(12) 0.0309(7) Uani 1 1 d . . . . .
F50 F 0.5962(2) 0.8465(2) 0.78206(11) 0.0537(9) Uani 1 1 d . . . . .
F42 F 0.7807(2) 1.0143(2) 0.71451(13) 0.0572(10) Uani 1 1 d . . . . .
F46 F 0.5592(2) 0.8255(2) 0.50171(13) 0.0560(9) Uani 1 1 d . . . . .
F40 F 0.8000(2) 1.07587(19) 0.65380(16) 0.0565(10) Uani 1 1 d . . . . .
F39 F 0.6436(2) 0.8869(2) 0.94560(14) 0.0567(10) Uani 1 1 d . . . . .
F1 F 0.1124(2) 0.5229(2) 0.39725(15) 0.0579(10) Uani 1 1 d . . . . .
F43 F 0.36837(19) 0.8964(2) 0.57461(14) 0.0548(9) Uani 1 1 d . . . . .
F3 F 0.0615(2) 0.5334(2) 0.46143(13) 0.0581(10) Uani 1 1 d . . . . .
F10 F -0.0692(2) 0.6711(2) 0.50084(13) 0.0571(10) Uani 1 1 d . . . . .
F31 F 0.2920(2) 0.9905(2) 0.99010(14) 0.0568(10) Uani 1 1 d . . . . .
O1 O -0.0423(2) 0.56306(18) 0.38284(12) 0.0334(8) Uani 1 1 d . . . . .
F12 F -0.1486(2) 0.6049(2) 0.53426(12) 0.0571(10) Uani 1 1 d . . . . .
F32 F 0.3366(3) 0.8971(2) 1.02840(12) 0.0642(11) Uani 1 1 d . . . . .
F41 F 0.87930(19) 0.9937(2) 0.67847(16) 0.0607(11) Uani 1 1 d . . . . .
F30 F 0.4314(3) 1.06632(18) 0.76852(13) 0.0595(11) Uani 1 1 d . . . . .
F33 F 0.4132(2) 0.9756(3) 1.00450(13) 0.0648(11) Uani 1 1 d . . . . .
F28 F 0.3351(2) 1.0018(2) 0.74534(13) 0.0594(10) Uani 1 1 d . . . . .
O2 O -0.1650(2) 0.53666(19) 0.35526(14) 0.0400(9) Uani 1 1 d . . . . .
F13 F 0.0665(3) 1.0629(2) 0.72455(15) 0.0707(14) Uani 1 1 d . . . . .
F7 F -0.1019(3) 0.7499(2) 0.26243(14) 0.0661(12) Uani 1 1 d . . . . .
F14 F 0.1712(2) 1.0084(3) 0.74634(14) 0.0701(13) Uani 1 1 d . . . . .
F9 F -0.1906(2) 0.6769(3) 0.24415(14) 0.0746(14) Uani 1 1 d . . . . .
F2 F 0.1385(2) 0.6147(2) 0.4428(2) 0.0774(14) Uani 1 1 d . . . . .
F20 F -0.0448(3) 0.8213(3) 0.53182(16) 0.0779(15) Uani 1 1 d . . . . .
F16 F 0.2078(3) 0.9788(2) 0.50170(17) 0.0771(14) Uani 1 1 d . . . . .
F37 F 0.5487(3) 0.8252(3) 0.96548(17) 0.0811(15) Uani 1 1 d . . . . .
F49 F 0.5290(2) 0.8080(3) 0.71898(16) 0.0775(14) Uani 1 1 d . . . . .
F17 F 0.0876(3) 0.9642(3) 0.49020(14) 0.0783(14) Uani 1 1 d . . . . .
F36 F 0.2061(2) 0.7824(3) 0.8688(2) 0.0847(16) Uani 1 1 d . . . . .
F34 F 0.2306(2) 0.7686(3) 0.7992(2) 0.0915(19) Uani 1 1 d . . . . .
N3 N 0.3318(3) 1.1648(2) 0.88710(16) 0.0354(9) Uani 1 1 d . . . . .
F21 F -0.0943(3) 0.7988(3) 0.5942(2) 0.111(3) Uani 1 1 d . . . . .
N4 N 0.5717(3) 1.1671(2) 0.64822(17) 0.0365(10) Uani 1 1 d . . . . .
F18 F 0.1629(4) 0.8843(3) 0.46598(15) 0.0877(17) Uani 1 1 d . . . . .
F38 F 0.5957(3) 0.8002(3) 0.9024(2) 0.103(2) Uani 1 1 d . . . . .
C39 C 0.6456(3) 0.9075(2) 0.54128(16) 0.0281(9) Uani 1 1 d . . . . .
H39A H 0.695562 0.930625 0.538922 0.034 Uiso 1 1 calc R U . . .
H39B H 0.605873 0.945219 0.539189 0.034 Uiso 1 1 calc R U . . .
N2 N 0.1835(3) 1.1456(3) 0.61029(17) 0.0464(12) Uani 1 1 d . . . . .
C37 C 0.4328(3) 0.9469(3) 0.79591(17) 0.0318(10) Uani 1 1 d . . . . .
H37A H 0.414006 0.898706 0.785967 0.038 Uiso 1 1 calc R U . . .
H37B H 0.489183 0.944829 0.802205 0.038 Uiso 1 1 calc R U . . .
C42 C 0.4944(3) 0.9018(2) 0.61014(18) 0.0291(9) Uani 1 1 d . . . . .
H42A H 0.480194 0.883102 0.640603 0.035 Uiso 1 1 calc R U . . .
H42B H 0.508847 0.860727 0.590931 0.035 Uiso 1 1 calc R U . . .
C36 C 0.6286(3) 0.8867(3) 0.70839(16) 0.0343(11) Uani 1 1 d . . . . .
H36A H 0.591291 0.926513 0.706116 0.041 Uiso 1 1 calc R U . . .
H36B H 0.678006 0.904981 0.723748 0.041 Uiso 1 1 calc R U . . .
C44 C -0.0188(3) 0.9018(3) 0.5933(2) 0.0351(11) Uani 1 1 d . . . . .
H44A H -0.001875 0.937080 0.570618 0.042 Uiso 1 1 calc R U . . .
H44B H -0.042727 0.928181 0.618060 0.042 Uiso 1 1 calc R U . . .
N1 N -0.0569(3) 0.3568(3) 0.34381(19) 0.0498(13) Uani 1 1 d . . . . .
C45 C 0.3477(3) 0.8997(3) 0.94713(17) 0.0323(10) Uani 1 1 d . . . . .
H45A H 0.387168 0.861834 0.951343 0.039 Uiso 1 1 calc R U . . .
H45B H 0.297546 0.876550 0.938766 0.039 Uiso 1 1 calc R U . . .
C35 C 0.4103(3) 0.9994(3) 0.75775(18) 0.0358(11) Uani 1 1 d . . . . .
C1A C 0.4282(3) 0.9406(3) 0.58424(17) 0.0319(10) Uani 1 1 d . . . . .
C1B C 0.5780(3) 0.8553(3) 0.9276(2) 0.0419(13) Uani 1 1 d . . . . .
C1C C 0.0949(3) 0.9991(3) 0.73660(19) 0.0353(11) Uani 1 1 d . . . . .
C1D C 0.6286(3) 0.8550(3) 0.50182(17) 0.0329(10) Uani 1 1 d . . . . .
C1E C 0.1552(3) 0.8904(3) 0.54779(18) 0.0377(11) Uani 1 1 d . . . . .
H1EA H 0.115980 0.852217 0.544888 0.045 Uiso 1 1 calc R U . . .
H1EB H 0.205761 0.867647 0.555543 0.045 Uiso 1 1 calc R U . . .
C1F C -0.1504(3) 0.5932(3) 0.45232(18) 0.0327(10) Uani 1 1 d . . . . .
H1FA H -0.112179 0.554244 0.455053 0.039 Uiso 1 1 calc R U . . .
H1FB H -0.202001 0.571622 0.450043 0.039 Uiso 1 1 calc R U . . .
C1G C -0.1383(3) 0.6416(3) 0.49471(18) 0.0369(11) Uani 1 1 d . . . . .
C1H C 0.2632(3) 0.8803(3) 0.83433(19) 0.0324(10) Uani 1 1 d . . . . .
H1HA H 0.263523 0.906301 0.803941 0.039 Uiso 1 1 calc R U . . .
H1HB H 0.246329 0.913803 0.858115 0.039 Uiso 1 1 calc R U . . .
C1I C 0.0772(3) 0.9431(3) 0.70013(17) 0.0337(10) Uani 1 1 d . . . . .
H1IA H 0.100531 0.897162 0.711528 0.040 Uiso 1 1 calc R U . . .
H1IB H 0.021258 0.936203 0.694286 0.040 Uiso 1 1 calc R U . . .
C1J C 0.3470(4) 0.9409(3) 0.99216(19) 0.0423(13) Uani 1 1 d . . . . .
C1K C 0.5231(3) 0.9060(3) 0.9028(2) 0.0361(11) Uani 1 1 d . . . . .
H1KA H 0.507231 0.941673 0.925591 0.043 Uiso 1 1 calc R U . . .
H1KB H 0.547240 0.931691 0.877902 0.043 Uiso 1 1 calc R U . . .
C1L C 0.7619(3) 0.9553(3) 0.6405(2) 0.0390(12) Uani 1 1 d . . . . .
H1LA H 0.781676 0.953162 0.609203 0.047 Uiso 1 1 calc R U . . .
H1LB H 0.768650 0.907646 0.655580 0.047 Uiso 1 1 calc R U . . .
C1M C 0.2103(3) 0.8184(3) 0.8280(2) 0.0420(13) Uani 1 1 d . . . . .
C1N C 0.0167(3) 0.6107(3) 0.3996(2) 0.0422(12) Uani 1 1 d . . . . .
H1NA H -0.002420 0.645553 0.421774 0.051 Uiso 1 1 calc R U . . .
H1NB H 0.034160 0.637450 0.372740 0.051 Uiso 1 1 calc R U . . .
C1O C 0.2405(3) 0.8742(3) 0.6632(2) 0.0392(12) Uani 1 1 d . . . . .
H1OA H 0.237856 0.901710 0.692779 0.047 Uiso 1 1 calc R U . . .
H1OB H 0.259131 0.906648 0.639373 0.047 Uiso 1 1 calc R U . . .
C1P C 0.0809(3) 0.5698(3) 0.4242(2) 0.0467(14) Uani 1 1 d . . . . .
C30 C 0.5506(3) 1.2244(3) 0.6811(2) 0.0378(11) Uani 1 1 d . . . . .
H30A H 0.497814 1.241366 0.671863 0.045 Uiso 1 1 calc R U . . .
H30B H 0.585900 1.265615 0.681011 0.045 Uiso 1 1 calc R U . . .
C1S C 0.2937(3) 0.8138(3) 0.6724(2) 0.0437(14) Uani 1 1 d . . . . .
C20 C 0.2721(3) 1.2225(3) 0.8838(2) 0.0422(13) Uani 1 1 d . . . . .
H20A H 0.264424 1.240454 0.915765 0.051 Uiso 1 1 calc R U . . .
H20B H 0.287429 1.263107 0.864500 0.051 Uiso 1 1 calc R U . . .
C33 C 0.6259(4) 1.1480(3) 0.5695(2) 0.0541(16) Uani 1 1 d . . . . .
H33A H 0.584346 1.115195 0.556894 0.065 Uiso 1 1 calc R U . . .
H33B H 0.667819 1.119012 0.585911 0.065 Uiso 1 1 calc R U . . .
C1V C -0.2908(3) 0.4912(3) 0.3399(2) 0.0396(12) Uani 1 1 d . . . . .
C1W C 0.8048(3) 1.0101(3) 0.6709(2) 0.0408(13) Uani 1 1 d . . . . .
C1X C 0.6013(3) 0.8276(3) 0.73669(18) 0.0401(12) Uani 1 1 d . . . . .
B2 B 0.1149(3) 0.9033(3) 0.62546(17) 0.0241(10) Uani 1 1 d . . . . .
C5 C -0.0316(4) 0.2868(3) 0.3239(2) 0.0443(13) Uani 1 1 d . . . . .
H5A H 0.020463 0.291166 0.314218 0.053 Uiso 1 1 calc R U . . .
H5B H -0.031682 0.248084 0.347736 0.053 Uiso 1 1 calc R U . . .
C31 C 0.6358(4) 1.1301(3) 0.6769(2) 0.0461(14) Uani 1 1 d . . . . .
H31A H 0.683935 1.157132 0.676272 0.055 Uiso 1 1 calc R U . . .
H31B H 0.642855 1.081240 0.664540 0.055 Uiso 1 1 calc R U . . .
C38 C -0.1148(3) 0.6804(3) 0.2547(2) 0.0396(12) Uani 1 1 d . . . . .
C13 C 0.2283(3) 1.2139(3) 0.6112(2) 0.0420(12) Uani 1 1 d . . . . .
H13A H 0.267073 1.211759 0.588606 0.050 Uiso 1 1 calc R U . . .
H13B H 0.194099 1.255143 0.602887 0.050 Uiso 1 1 calc R U . . .
C21 C 0.2006(4) 1.1882(3) 0.8606(2) 0.0486(14) Uani 1 1 d . . . . .
H21A H 0.172114 1.221678 0.838087 0.058 Uiso 1 1 calc R U . . .
H21B H 0.167092 1.173419 0.884643 0.058 Uiso 1 1 calc R U . . .
C32 C 0.5966(4) 1.2005(3) 0.6038(2) 0.0456(13) Uani 1 1 d . . . . .
H32A H 0.552800 1.226834 0.587111 0.055 Uiso 1 1 calc R U . . .
H32B H 0.637315 1.235891 0.613233 0.055 Uiso 1 1 calc R U . . .
B4 B 0.6308(3) 0.9138(3) 0.62491(17) 0.0230(9) Uani 1 1 d . . . . .
C25 C 0.4747(4) 1.1445(3) 0.8907(3) 0.0509(15) Uani 1 1 d . . . . .
H25A H 0.464030 1.108464 0.865247 0.061 Uiso 1 1 calc R U . . .
H25B H 0.480038 1.119411 0.921637 0.061 Uiso 1 1 calc R U . . .
C41 C -0.0846(4) 0.6344(3) 0.2934(2) 0.0488(15) Uani 1 1 d . . . . .
H41A H -0.097013 0.583912 0.285208 0.059 Uiso 1 1 calc R U . . .
H41B H -0.028391 0.639171 0.298532 0.059 Uiso 1 1 calc R U . . .
B3 B 0.3900(3) 0.9094(2) 0.87045(17) 0.0226(9) Uani 1 1 d . . . . .
C43 C -0.2395(3) 0.5561(3) 0.3398(2) 0.0486(15) Uani 1 1 d . . . . .
H43A H -0.242106 0.576068 0.307322 0.058 Uiso 1 1 calc R U . . .
H43B H -0.256811 0.593388 0.360932 0.058 Uiso 1 1 calc R U . . .
C24 C 0.4106(3) 1.1980(3) 0.8887(3) 0.0482(14) Uani 1 1 d . . . . .
H24A H 0.412302 1.228456 0.860310 0.058 Uiso 1 1 calc R U . . .
H24B H 0.418955 1.229463 0.916943 0.058 Uiso 1 1 calc R U . . .
C29 C 0.5573(4) 1.1889(3) 0.7299(2) 0.0475(14) Uani 1 1 d . . . . .
H29A H 0.577213 1.223167 0.754925 0.057 Uiso 1 1 calc R U . . .
H29B H 0.507015 1.171110 0.737199 0.057 Uiso 1 1 calc R U . . .
C2C C 0.1534(5) 0.9300(4) 0.5020(2) 0.0552(17) Uani 1 1 d . . . . .
C6 C -0.1206(4) 0.3521(4) 0.3731(2) 0.0485(14) Uani 1 1 d . . . . .
H6A H -0.163916 0.327234 0.354760 0.058 Uiso 1 1 calc R U . . .
H6B H -0.137692 0.401115 0.379936 0.058 Uiso 1 1 calc R U . . .
C27 C 0.5078(4) 1.1163(3) 0.6362(3) 0.0500(15) Uani 1 1 d . . . . .
H27A H 0.488579 1.099757 0.665416 0.075 Uiso 1 1 calc R U . . .
H27B H 0.526030 1.075233 0.619162 0.075 Uiso 1 1 calc R U . . .
H27C H 0.466720 1.140358 0.616104 0.075 Uiso 1 1 calc R U . . .
C23 C 0.3119(4) 1.1239(4) 0.8416(2) 0.0529(15) Uani 1 1 d . . . . .
H23A H 0.332697 1.148300 0.814839 0.064 Uiso 1 1 calc R U . . .
H23B H 0.332847 1.074736 0.844376 0.064 Uiso 1 1 calc R U . . .
B15 B -0.1169(3) 0.5960(3) 0.37165(19) 0.0321(12) Uani 1 1 d . . . . .
C3 C -0.1226(4) 0.3465(4) 0.2663(2) 0.0549(17) Uani 1 1 d . . . . .
H3A H -0.113913 0.356447 0.233109 0.066 Uiso 1 1 calc R U . . .
H3B H -0.178264 0.346852 0.268605 0.066 Uiso 1 1 calc R U . . .
C1 C 0.0065(4) 0.3978(4) 0.3687(3) 0.0584(17) Uani 1 1 d . . . . .
H1A H 0.029428 0.370423 0.396162 0.088 Uiso 1 1 calc R U . . .
H1B H -0.012726 0.443507 0.379541 0.088 Uiso 1 1 calc R U . . .
H1C H 0.045122 0.406914 0.347145 0.088 Uiso 1 1 calc R U . . .
C22 C 0.2276(4) 1.1223(5) 0.8342(3) 0.069(2) Uani 1 1 d . . . . .
H22A H 0.208062 1.077648 0.847204 0.083 Uiso 1 1 calc R U . . .
H22B H 0.209358 1.125010 0.799937 0.083 Uiso 1 1 calc R U . . .
C28 C 0.6128(5) 1.1271(4) 0.7269(3) 0.0615(18) Uani 1 1 d . . . . .
H28A H 0.657962 1.132787 0.750676 0.074 Uiso 1 1 calc R U . . .
H28B H 0.587821 1.080866 0.732598 0.074 Uiso 1 1 calc R U . . .
C2 C -0.0842(4) 0.3997(3) 0.2982(2) 0.0523(15) Uani 1 1 d . . . . .
H2A H -0.119815 0.438314 0.304973 0.063 Uiso 1 1 calc R U . . .
H2B H -0.040348 0.420996 0.284238 0.063 Uiso 1 1 calc R U . . .
C4 C -0.0872(4) 0.2719(4) 0.2828(2) 0.0503(15) Uani 1 1 d . . . . .
H4A H -0.127430 0.239131 0.291608 0.060 Uiso 1 1 calc R U . . .
H4B H -0.061882 0.249587 0.257030 0.060 Uiso 1 1 calc R U . . .
C19 C 0.3262(4) 1.1198(4) 0.9293(3) 0.0602(18) Uani 1 1 d . . . . .
H19A H 0.342279 1.147516 0.958013 0.090 Uiso 1 1 calc R U . . .
H19B H 0.359338 1.077846 0.928119 0.090 Uiso 1 1 calc R U . . .
H19C H 0.273264 1.104052 0.929855 0.090 Uiso 1 1 calc R U . . .
C9 C 0.1751(5) 1.1096(4) 0.5640(3) 0.064(2) Uani 1 1 d . . . . .
H9A H 0.150891 1.142328 0.539869 0.097 Uiso 1 1 calc R U . . .
H9B H 0.143373 1.066863 0.565621 0.097 Uiso 1 1 calc R U . . .
H9C H 0.225578 1.095742 0.555709 0.097 Uiso 1 1 calc R U . . .
C14 C 0.1111(4) 1.1445(4) 0.6318(3) 0.0311(15) Uani 0.6667 1 d . . P A 2
H14A H 0.119633 1.165571 0.664009 0.037 Uiso 0.6667 1 calc R U P A 2
H14B H 0.094767 1.094206 0.635159 0.037 Uiso 0.6667 1 calc R U P A 2
C12 C 0.2649(5) 1.2204(4) 0.6603(3) 0.0627(18) Uani 1 1 d . . . . .
H12A H 0.232957 1.249265 0.679643 0.075 Uiso 1 1 calc R U . . .
H12B H 0.315580 1.243465 0.660865 0.075 Uiso 1 1 calc R U . . .
C26 C 0.5488(4) 1.1855(5) 0.8841(4) 0.080(3) Uani 1 1 d . . . . .
H26A H 0.540528 1.215553 0.855730 0.120 Uiso 1 1 calc R U . . .
H26B H 0.589874 1.151224 0.880564 0.120 Uiso 1 1 calc R U . . .
H26C H 0.563077 1.215696 0.911954 0.120 Uiso 1 1 calc R U . . .
C11 C 0.2732(5) 1.1432(5) 0.6794(3) 0.070(2) Uani 1 1 d . . . . .
H11A H 0.327769 1.131262 0.687728 0.084 Uiso 1 1 calc R U . . .
H11B H 0.246638 1.138072 0.708177 0.084 Uiso 1 1 calc R U . . .
C34 C 0.6550(6) 1.1904(5) 0.5286(3) 0.084(3) Uani 1 1 d . . . . .
H34A H 0.663579 1.157562 0.502770 0.125 Uiso 1 1 calc R U . . .
H34B H 0.703006 1.214308 0.540034 0.125 Uiso 1 1 calc R U . . .
H34C H 0.616915 1.226295 0.516934 0.125 Uiso 1 1 calc R U . . .
C7 C -0.1008(5) 0.3134(4) 0.4191(3) 0.0646(19) Uani 1 1 d . . . . .
H7A H -0.057572 0.337654 0.437879 0.078 Uiso 1 1 calc R U . . .
H7B H -0.085122 0.263714 0.412814 0.078 Uiso 1 1 calc R U . . .
C10 C 0.2396(5) 1.0964(4) 0.6425(3) 0.072(2) Uani 1 1 d . . . . .
H10A H 0.211659 1.056715 0.655927 0.087 Uiso 1 1 calc R U . . .
H10B H 0.279173 1.076089 0.624222 0.087 Uiso 1 1 calc R U . . .
C8 C -0.1712(6) 0.3124(5) 0.4475(3) 0.078(2) Uani 1 1 d . . . . .
H8A H -0.214260 0.289505 0.428447 0.116 Uiso 1 1 calc R U . . .
H8B H -0.184965 0.361570 0.455017 0.116 Uiso 1 1 calc R U . . .
H8C H -0.158733 0.285457 0.477005 0.116 Uiso 1 1 calc R U . . .
C17 C 0.0468(6) 1.1862(6) 0.6023(3) 0.045(2) Uani 0.6667 1 d . . P A 2
H17A H 0.063411 1.235959 0.597476 0.054 Uiso 0.6667 1 calc R U P A 2
H17B H 0.035171 1.163397 0.570832 0.054 Uiso 0.6667 1 calc R U P A 2
C18 C -0.0253(5) 1.1863(6) 0.6285(4) 0.090(3) Uani 1 1 d . . . . .
H18D H -0.059807 1.224389 0.615690 0.135 Uiso 0.6667 1 calc R U P A 2
H18E H -0.010642 1.194694 0.662429 0.135 Uiso 0.6667 1 calc R U P A 2
H18F H -0.051098 1.139965 0.624148 0.135 Uiso 0.6667 1 calc R U P A 2
H18A H -0.000421 1.226856 0.645916 0.135 Uiso 0.3333 1 calc R U P A 1
H18B H -0.053142 1.157892 0.649973 0.135 Uiso 0.3333 1 calc R U P A 1
H18C H -0.060961 1.204167 0.602210 0.135 Uiso 0.3333 1 calc R U P A 1
F6 F -0.3635(2) 0.5057(2) 0.32406(14) 0.0549(9) Uani 1 1 d . . . . .
F5 F -0.2664(2) 0.4369(3) 0.31660(19) 0.0792(15) Uani 1 1 d . . . . .
F4 F -0.2896(3) 0.4683(3) 0.38522(16) 0.0815(15) Uani 1 1 d . . . . .
F25 F 0.3635(8) 0.8344(5) 0.6889(6) 0.042(3) Uani 0.6667 1 d . . P B 2
F23 F 0.3033(7) 0.7824(7) 0.6277(4) 0.066(3) Uani 0.6667 1 d . . P B 2
F27 F 0.2731(3) 0.7587(4) 0.6954(3) 0.0594(19) Uani 0.6667 1 d . . P B 2
F26 F 0.2717(9) 0.7980(13) 0.7199(5) 0.088(6) Uani 0.3333 1 d . . P B 1
F22 F 0.2951(12) 0.7626(14) 0.6503(11) 0.106(11) Uani 0.3333 1 d . . P B 1
F24 F 0.367(2) 0.836(2) 0.6866(16) 0.092(13) Uani 0.3333 1 d . . P B 1
C40 C -0.0740(3) 0.8528(3) 0.5686(2) 0.0375(12) Uani 1 1 d . . . . .
C16 C 0.0364(11) 1.1386(17) 0.6087(11) 0.070(7) Uani 0.3333 1 d . . P A 1
H16A H 0.052148 1.098208 0.630092 0.084 Uiso 0.3333 1 calc R U P A 1
H16B H 0.018834 1.120121 0.576597 0.084 Uiso 0.3333 1 calc R U P A 1
C15 C 0.0999(14) 1.1938(9) 0.6075(11) 0.066(7) Uani 0.3333 1 d . . P A 1
H15A H 0.100783 1.226743 0.634901 0.079 Uiso 0.3333 1 calc R U P A 1
H15B H 0.092430 1.222179 0.577919 0.079 Uiso 0.3333 1 calc R U P A 1

loop_
_atom_site_aniso_label
_atom_site_aniso_U_11
_atom_site_aniso_U_22
_atom_site_aniso_U_33
_atom_site_aniso_U_23
_atom_site_aniso_U_13
_atom_site_aniso_U_12
O7 0.0255(15) 0.0167(14) 0.0356(17) 0.0012(12) -0.0041(13) 0.0020(11)
O4 0.0358(17) 0.0200(15) 0.0248(15) -0.0003(12) 0.0011(13) 0.0071(12)
O10 0.0411(18) 0.0210(15) 0.0268(16) 0.0010(12) 0.0073(14) 0.0011(13)
O9 0.0370(17) 0.0197(14) 0.0249(15) 0.0005(12) 0.0065(13) 0.0062(12)
O14 0.0242(15) 0.0181(14) 0.0332(16) 0.0002(12) -0.0018(12) 0.0019(11)
F19 0.0336(16) 0.059(2) 0.0428(18) 0.0045(15) -0.0106(13) 0.0037(14)
F44 0.0343(16) 0.0472(18) 0.0507(19) -0.0044(15) 0.0025(14) 0.0091(14)
O13 0.0249(16) 0.0225(15) 0.0375(18) -0.0081(13) -0.0017(13) 0.0013(12)
O15 0.0382(17) 0.0181(14) 0.0199(14) -0.0018(11) -0.0002(12) 0.0022(12)
O8 0.0246(16) 0.0244(16) 0.0394(18) 0.0048(13) -0.0031(13) 0.0000(12)
O11 0.0244(15) 0.0200(15) 0.0338(17) -0.0025(12) -0.0023(13) 0.0032(12)
F47 0.073(2) 0.0488(19) 0.0211(14) 0.0050(13) 0.0014(14) 0.0163(17)
F15 0.082(3) 0.0443(19) 0.0329(16) 0.0017(14) 0.0227(16) 0.0059(17)
O12 0.0252(15) 0.0197(15) 0.0317(16) 0.0005(12) -0.0028(12) 0.0009(12)
F8 0.073(2) 0.055(2) 0.0297(16) -0.0009(14) 0.0123(15) 0.0101(18)
F45 0.0466(19) 0.071(2) 0.0320(16) 0.0118(16) -0.0008(14) 0.0043(17)
F11 0.084(3) 0.0432(19) 0.0393(18) 0.0007(15) 0.0116(17) 0.0348(18)
O5 0.0389(18) 0.0202(15) 0.0248(15) 0.0007(12) 0.0019(13) -0.0047(13)
F51 0.090(3) 0.0396(18) 0.0375(18) 0.0058(14) 0.0112(18) 0.0184(18)
O3 0.057(2) 0.0337(19) 0.0231(16) 0.0009(14) 0.0022(15) 0.0218(17)
O16 0.0453(19) 0.0229(15) 0.0196(15) -0.0020(12) 0.0023(13) 0.0065(13)
F35 0.0288(16) 0.059(2) 0.067(2) -0.0097(18) -0.0085(15) 0.0024(15)
F29 0.082(3) 0.051(2) 0.0315(16) 0.0045(14) 0.0215(17) 0.0011(18)
F48 0.076(2) 0.0424(18) 0.0322(16) -0.0024(14) 0.0076(15) 0.0297(17)
O6 0.0413(19) 0.0239(16) 0.0280(16) 0.0017(13) 0.0068(14) -0.0023(13)
F50 0.075(2) 0.061(2) 0.0285(16) 0.0037(15) 0.0174(16) 0.0158(19)
F42 0.054(2) 0.070(3) 0.0457(19) -0.0192(18) -0.0029(16) -0.0107(18)
F46 0.056(2) 0.062(2) 0.048(2) -0.0169(17) -0.0046(16) -0.0173(18)
F40 0.0435(19) 0.0387(19) 0.086(3) -0.0035(18) 0.0020(18) -0.0105(15)
F39 0.0357(17) 0.065(2) 0.063(2) -0.0139(19) -0.0196(16) -0.0010(16)
F1 0.045(2) 0.057(2) 0.074(3) 0.0038(19) 0.0153(18) 0.0213(17)
F43 0.0330(17) 0.066(2) 0.062(2) -0.0084(18) -0.0097(15) -0.0164(16)
F3 0.056(2) 0.070(3) 0.046(2) 0.0170(18) -0.0062(16) 0.0083(19)
F10 0.060(2) 0.068(2) 0.0416(19) -0.0164(17) -0.0057(16) -0.0090(19)
F31 0.070(2) 0.052(2) 0.053(2) -0.0031(17) 0.0254(18) 0.0131(18)
O1 0.0374(19) 0.0272(17) 0.0342(18) -0.0009(14) -0.0015(14) 0.0100(14)
F12 0.082(3) 0.061(2) 0.0308(16) 0.0127(16) 0.0174(17) 0.028(2)
F32 0.097(3) 0.069(3) 0.0291(17) 0.0104(17) 0.0196(18) 0.001(2)
F41 0.0279(16) 0.061(2) 0.091(3) -0.023(2) -0.0050(17) 0.0008(15)
F30 0.101(3) 0.0290(17) 0.054(2) 0.0019(15) 0.031(2) -0.0170(18)
F33 0.069(3) 0.085(3) 0.0387(19) -0.0191(19) -0.0018(17) -0.021(2)
F28 0.049(2) 0.079(3) 0.047(2) 0.0189(19) -0.0063(16) 0.0133(19)
O2 0.043(2) 0.0298(18) 0.042(2) -0.0122(15) -0.0170(16) 0.0127(15)
F13 0.124(4) 0.0365(19) 0.061(2) 0.0141(17) 0.048(3) 0.029(2)
F7 0.109(4) 0.049(2) 0.042(2) 0.0010(17) 0.020(2) 0.003(2)
F14 0.057(2) 0.101(3) 0.052(2) -0.035(2) 0.0021(18) -0.022(2)
F9 0.047(2) 0.131(4) 0.045(2) 0.015(2) -0.0004(17) -0.002(2)
F2 0.042(2) 0.060(3) 0.125(4) -0.007(3) -0.014(2) -0.0021(18)
F20 0.073(3) 0.081(3) 0.071(3) -0.046(2) -0.029(2) 0.028(2)
F16 0.107(4) 0.058(3) 0.075(3) 0.016(2) 0.053(3) -0.010(2)
F37 0.082(3) 0.077(3) 0.076(3) 0.043(2) -0.031(2) -0.019(2)
F49 0.054(2) 0.116(4) 0.061(2) 0.028(3) -0.0018(19) -0.028(2)
F17 0.108(4) 0.082(3) 0.042(2) 0.014(2) -0.006(2) 0.034(3)
F36 0.053(2) 0.087(3) 0.110(4) 0.052(3) -0.011(2) -0.028(2)
F34 0.050(2) 0.084(3) 0.132(4) -0.074(3) -0.030(3) 0.018(2)
N3 0.038(2) 0.029(2) 0.039(2) -0.0046(18) 0.0010(18) 0.0033(17)
F21 0.061(3) 0.114(4) 0.144(5) 0.096(4) -0.051(3) -0.050(3)
N4 0.045(2) 0.0167(18) 0.046(3) -0.0050(17) -0.002(2) 0.0017(17)
F18 0.157(5) 0.072(3) 0.040(2) -0.006(2) 0.035(3) 0.015(3)
F38 0.062(3) 0.098(4) 0.137(5) -0.073(4) -0.046(3) 0.046(3)
C39 0.041(3) 0.019(2) 0.025(2) 0.0048(17) 0.0040(18) 0.0013(18)
N2 0.048(3) 0.057(3) 0.035(2) 0.003(2) 0.005(2) -0.012(2)
C37 0.038(3) 0.029(2) 0.028(2) -0.0018(19) 0.0055(19) 0.0046(19)
C42 0.026(2) 0.022(2) 0.038(2) 0.0018(18) -0.0009(18) -0.0053(17)
C36 0.049(3) 0.033(3) 0.021(2) -0.0048(19) 0.004(2) 0.004(2)
C44 0.030(2) 0.021(2) 0.051(3) -0.003(2) -0.009(2) 0.0061(18)
N1 0.045(3) 0.057(3) 0.046(3) -0.014(2) -0.007(2) 0.017(2)
C45 0.047(3) 0.023(2) 0.027(2) 0.0023(18) 0.009(2) -0.001(2)
C35 0.050(3) 0.025(2) 0.034(3) -0.002(2) 0.013(2) 0.002(2)
C1A 0.031(2) 0.034(3) 0.030(2) 0.0016(19) -0.0023(18) -0.0018(19)
C1B 0.043(3) 0.031(3) 0.047(3) -0.014(2) -0.017(2) 0.006(2)
C1C 0.046(3) 0.024(2) 0.037(3) -0.004(2) 0.013(2) 0.002(2)
C1D 0.044(3) 0.029(2) 0.025(2) 0.0028(18) 0.003(2) 0.013(2)
C1E 0.051(3) 0.031(3) 0.033(3) -0.001(2) 0.011(2) 0.004(2)
C1F 0.042(3) 0.023(2) 0.033(2) 0.0025(19) 0.007(2) 0.0020(19)
C1G 0.048(3) 0.033(3) 0.029(2) 0.002(2) 0.006(2) 0.014(2)
C1H 0.025(2) 0.030(2) 0.041(3) 0.004(2) -0.0026(19) 0.0055(18)
C1I 0.045(3) 0.029(2) 0.028(2) 0.0022(19) 0.007(2) -0.005(2)
C1J 0.051(3) 0.046(3) 0.031(3) -0.003(2) 0.008(2) -0.004(3)
C1K 0.035(3) 0.027(2) 0.043(3) 0.003(2) -0.008(2) -0.006(2)
C1L 0.029(2) 0.034(3) 0.052(3) -0.015(2) -0.004(2) 0.006(2)
C1M 0.028(2) 0.047(3) 0.048(3) -0.012(3) -0.006(2) -0.003(2)
C1N 0.044(3) 0.031(3) 0.053(3) 0.007(2) 0.009(2) 0.003(2)
C1O 0.031(3) 0.034(3) 0.050(3) 0.004(2) -0.007(2) 0.002(2)
C1P 0.037(3) 0.040(3) 0.063(4) 0.009(3) 0.008(3) -0.003(2)
C30 0.051(3) 0.019(2) 0.044(3) -0.002(2) 0.008(2) 0.003(2)
C1S 0.025(2) 0.035(3) 0.069(4) 0.010(3) -0.002(2) 0.000(2)
C20 0.044(3) 0.024(2) 0.058(3) -0.009(2) 0.000(3) 0.004(2)
C33 0.072(4) 0.040(3) 0.048(3) -0.015(3) 0.000(3) 0.014(3)
C1V 0.044(3) 0.030(3) 0.045(3) -0.004(2) 0.006(2) 0.001(2)
C1W 0.024(2) 0.041(3) 0.058(3) -0.014(3) 0.003(2) 0.002(2)
C1X 0.053(3) 0.040(3) 0.027(2) 0.003(2) 0.002(2) 0.005(2)
B2 0.029(2) 0.018(2) 0.024(2) 0.0025(18) 0.0002(19) -0.0018(18)
C5 0.053(3) 0.033(3) 0.048(3) 0.006(2) 0.009(3) 0.015(2)
C31 0.045(3) 0.033(3) 0.058(4) -0.004(3) -0.004(3) 0.001(2)
C38 0.043(3) 0.041(3) 0.035(3) -0.010(2) 0.009(2) 0.002(2)
C13 0.047(3) 0.032(3) 0.047(3) 0.011(2) 0.007(2) 0.004(2)
C21 0.046(3) 0.044(3) 0.056(4) -0.004(3) 0.005(3) -0.001(3)
C32 0.060(4) 0.031(3) 0.046(3) -0.002(2) 0.004(3) 0.006(2)
B4 0.030(2) 0.015(2) 0.023(2) -0.0026(17) -0.0031(18) 0.0023(17)
C25 0.052(4) 0.039(3) 0.062(4) 0.001(3) 0.004(3) 0.012(3)
C41 0.067(4) 0.046(3) 0.034(3) 0.004(2) 0.009(3) 0.017(3)
B3 0.030(2) 0.012(2) 0.026(2) -0.0009(17) -0.0006(18) 0.0010(17)
C43 0.041(3) 0.046(3) 0.055(4) -0.004(3) -0.013(3) 0.010(3)
C24 0.043(3) 0.034(3) 0.067(4) 0.005(3) 0.003(3) 0.000(2)
C29 0.055(4) 0.044(3) 0.043(3) 0.007(3) 0.005(3) -0.005(3)
C2C 0.092(5) 0.043(3) 0.034(3) -0.001(2) 0.018(3) 0.012(3)
C6 0.049(3) 0.047(3) 0.048(3) -0.005(3) 0.000(3) 0.004(3)
C27 0.046(3) 0.037(3) 0.064(4) -0.007(3) -0.005(3) -0.007(3)
C23 0.054(4) 0.049(4) 0.056(4) -0.016(3) 0.005(3) -0.002(3)
B15 0.038(3) 0.028(3) 0.028(3) -0.004(2) -0.006(2) 0.014(2)
C3 0.054(4) 0.072(4) 0.037(3) 0.008(3) -0.001(3) 0.020(3)
C1 0.049(4) 0.042(3) 0.084(5) -0.007(3) 0.007(3) 0.008(3)
C22 0.061(4) 0.069(5) 0.074(5) -0.039(4) -0.005(4) 0.001(4)
C28 0.067(4) 0.058(4) 0.057(4) 0.014(3) -0.001(3) 0.017(3)
C2 0.060(4) 0.041(3) 0.058(4) 0.012(3) 0.014(3) 0.007(3)
C4 0.063(4) 0.048(3) 0.038(3) -0.002(3) 0.003(3) 0.003(3)
C19 0.062(4) 0.062(4) 0.060(4) 0.022(3) 0.023(3) 0.014(3)
C9 0.087(5) 0.053(4) 0.059(4) -0.012(3) 0.032(4) -0.001(4)
C14 0.038(4) 0.025(4) 0.030(4) -0.001(3) 0.005(3) -0.001(3)
C12 0.074(5) 0.062(4) 0.049(4) -0.008(3) -0.006(3) -0.003(4)
C26 0.046(4) 0.080(6) 0.115(7) 0.029(5) 0.014(4) 0.009(4)
C11 0.063(4) 0.083(5) 0.057(4) 0.037(4) -0.022(3) -0.007(4)
C34 0.115(8) 0.087(6) 0.052(4) -0.021(4) 0.026(5) 0.013(5)
C7 0.066(5) 0.053(4) 0.073(5) 0.011(4) -0.004(4) 0.009(3)
C10 0.091(6) 0.055(4) 0.072(5) 0.016(4) 0.011(4) 0.000(4)
C8 0.095(6) 0.079(6) 0.063(5) 0.000(4) 0.027(4) 0.007(5)
C17 0.042(6) 0.038(5) 0.053(5) 0.002(4) -0.002(4) -0.008(4)
C18 0.057(5) 0.088(7) 0.130(9) -0.013(6) 0.028(5) 0.004(4)
F6 0.0384(18) 0.054(2) 0.069(2) -0.0120(18) -0.0093(16) 0.0089(15)
F5 0.056(2) 0.070(3) 0.108(4) -0.047(3) -0.012(2) 0.003(2)
F4 0.071(3) 0.110(4) 0.063(3) 0.028(3) 0.006(2) -0.020(3)
F25 0.022(5) 0.039(4) 0.063(8) 0.006(4) -0.009(5) 0.001(3)
F23 0.055(5) 0.063(6) 0.080(6) -0.012(4) 0.012(4) 0.021(4)
F27 0.035(3) 0.051(4) 0.089(6) 0.044(4) -0.006(4) -0.002(3)
F26 0.052(8) 0.17(2) 0.045(8) 0.053(10) 0.002(6) 0.015(11)
F22 0.028(7) 0.083(17) 0.21(3) -0.083(19) 0.010(16) 0.006(9)
F24 0.039(17) 0.15(3) 0.08(2) 0.047(18) -0.001(15) -0.013(15)
C40 0.036(3) 0.030(3) 0.043(3) 0.006(2) -0.011(2) -0.001(2)
C16 0.029(10) 0.077(18) 0.11(2) -0.034(15) 0.015(11) -0.012(10)
C15 0.061(14) 0.019(8) 0.12(2) -0.010(10) 0.038(14) -0.008(8)

loop_
_atom_type_symbol
_atom_type_description
_atom_type_scat_dispersion_real
_atom_type_scat_dispersion_imag
_atom_type_scat_source
C C 0.0181 0.0091 'International Tables Vol C Tables 4.2.6.8 and 6.1.1.4'
H H 0.0000 0.0000 'International Tables Vol C Tables 4.2.6.8 and 6.1.1.4'
B B 0.0090 0.0039 'International Tables Vol C Tables 4.2.6.8 and 6.1.1.4'
F F 0.0727 0.0534 'International Tables Vol C Tables 4.2.6.8 and 6.1.1.4'
N N 0.0311 0.0180 'International Tables Vol C Tables 4.2.6.8 and 6.1.1.4'
O O 0.0492 0.0322 'International Tables Vol C Tables 4.2.6.8 and 6.1.1.4'

loop_
_geom_angle_atom_site_label_1
_geom_angle_atom_site_label_2
_geom_angle_atom_site_label_3
_geom_angle
_geom_angle_site_symmetry_1
_geom_angle_site_symmetry_3
_geom_angle_publ_flag
C44 O7 B2 116.0(3) . . ?
C1F O4 B15 115.5(4) . . ?
C45 O10 B3 113.7(3) . . ?
C37 O9 B3 115.1(3) . . ?
C42 O14 B4 114.3(3) . . ?
C1L O13 B4 115.7(4) . . ?
C39 O15 B4 116.6(3) . . ?
C1O O8 B2 115.1(4) . . ?
C1H O11 B3 114.9(3) . . ?
C1K O12 B3 116.5(4) . . ?
C1I O5 B2 114.0(3) . . ?
C41 O3 B15 116.5(4) . . ?
C36 O16 B4 115.4(4) . . ?
C1E O6 B2 114.1(4) . . ?
C1N O1 B15 114.9(4) . . ?
C43 O2 B15 113.8(4) . . ?
C20 N3 C24 109.9(4) . . ?
C20 N3 C23 102.5(4) . . ?
C23 N3 C24 111.0(5) . . ?
C19 N3 C20 110.5(5) . . ?
C19 N3 C24 110.6(5) . . ?
C19 N3 C23 112.1(5) . . ?
C30 N4 C32 109.9(4) . . ?
C31 N4 C30 102.6(4) . . ?
C31 N4 C32 111.9(5) . . ?
C27 N4 C30 111.6(5) . . ?
C27 N4 C31 109.8(4) . . ?
C27 N4 C32 110.9(5) . . ?
O15 C39 H39A 109.9 . . ?
O15 C39 H39B 109.9 . . ?
O15 C39 C1D 108.7(4) . . ?
H39A C39 H39B 108.3 . . ?
C1D C39 H39A 109.9 . . ?
C1D C39 H39B 109.9 . . ?
C13 N2 C10 101.1(5) . . ?
C13 N2 C15 90.1(7) . . ?
C9 N2 C13 114.0(5) . . ?
C9 N2 C14 111.0(5) . . ?
C9 N2 C10 104.3(6) . . ?
C9 N2 C15 101.4(11) . . ?
C14 N2 C13 118.8(5) . . ?
C14 N2 C10 105.6(5) . . ?
C10 N2 C15 144.6(10) . . ?
O9 C37 H37A 109.9 . . ?
O9 C37 H37B 109.9 . . ?
O9 C37 C35 109.1(4) . . ?
H37A C37 H37B 108.3 . . ?
C35 C37 H37A 109.9 . . ?
C35 C37 H37B 109.9 . . ?
O14 C42 H42A 109.8 . . ?
O14 C42 H42B 109.8 . . ?
O14 C42 C1A 109.2(4) . . ?
H42A C42 H42B 108.3 . . ?
C1A C42 H42A 109.8 . . ?
C1A C42 H42B 109.8 . . ?
O16 C36 H36A 110.0 . . ?
O16 C36 H36B 110.0 . . ?
O16 C36 C1X 108.4(4) . . ?
H36A C36 H36B 108.4 . . ?
C1X C36 H36A 110.0 . . ?
C1X C36 H36B 110.0 . . ?
O7 C44 H44A 109.8 . . ?
O7 C44 H44B 109.8 . . ?
O7 C44 C40 109.4(4) . . ?
H44A C44 H44B 108.3 . . ?
C40 C44 H44A 109.8 . . ?
C40 C44 H44B 109.8 . . ?
C5 N1 C2 102.2(5) . . ?
C6 N1 C5 115.8(5) . . ?
C6 N1 C2 108.5(5) . . ?
C1 N1 C5 113.0(5) . . ?
C1 N1 C6 110.3(5) . . ?
C1 N1 C2 106.3(6) . . ?
O10 C45 H45A 109.8 . . ?
O10 C45 H45B 109.8 . . ?
O10 C45 C1J 109.6(4) . . ?
H45A C45 H45B 108.2 . . ?
C1J C45 H45A 109.8 . . ?
C1J C45 H45B 109.8 . . ?
F29 C35 C37 110.9(4) . . ?
F30 C35 F29 105.8(4) . . ?
F30 C35 F28 105.9(5) . . ?
F30 C35 C37 114.1(5) . . ?
F28 C35 F29 106.4(4) . . ?
F28 C35 C37 113.1(4) . . ?
F44 C1A C42 113.1(4) . . ?
F45 C1A F44 106.0(4) . . ?
F45 C1A F43 107.1(4) . . ?
F45 C1A C42 113.3(4) . . ?
F43 C1A F44 106.1(4) . . ?
F43 C1A C42 110.7(4) . . ?
F39 C1B F37 105.5(5) . . ?
F39 C1B C1K 113.0(5) . . ?
F37 C1B C1K 110.7(5) . . ?
F38 C1B F39 107.8(5) . . ?
F38 C1B F37 103.8(6) . . ?
F38 C1B C1K 115.3(5) . . ?
F15 C1C F14 105.8(5) . . ?
F15 C1C C1I 112.2(4) . . ?
F13 C1C F15 106.8(4) . . ?
F13 C1C F14 105.9(5) . . ?
F13 C1C C1I 114.4(5) . . ?
F14 C1C C1I 111.1(4) . . ?
F47 C1D C39 112.2(4) . . ?
F48 C1D F47 105.8(4) . . ?
F48 C1D F46 106.2(4) . . ?
F48 C1D C39 113.0(4) . . ?
F46 C1D F47 106.9(4) . . ?
F46 C1D C39 112.2(4) . . ?
O6 C1E H1EA 109.7 . . ?
O6 C1E H1EB 109.7 . . ?
O6 C1E C2C 109.7(4) . . ?
H1EA C1E H1EB 108.2 . . ?
C2C C1E H1EA 109.7 . . ?
C2C C1E H1EB 109.7 . . ?
O4 C1F H1FA 110.2 . . ?
O4 C1F H1FB 110.2 . . ?
O4 C1F C1G 107.4(4) . . ?
H1FA C1F H1FB 108.5 . . ?
C1G C1F H1FA 110.2 . . ?
C1G C1F H1FB 110.2 . . ?
F11 C1G F12 106.2(4) . . ?
F11 C1G C1F 112.5(4) . . ?
F10 C1G F11 106.4(5) . . ?
F10 C1G F12 108.0(5) . . ?
F10 C1G C1F 113.6(4) . . ?
F12 C1G C1F 109.9(5) . . ?
O11 C1H H1HA 110.0 . . ?
O11 C1H H1HB 110.0 . . ?
O11 C1H C1M 108.5(4) . . ?
H1HA C1H H1HB 108.4 . . ?
C1M C1H H1HA 110.0 . . ?
C1M C1H H1HB 110.0 . . ?
O5 C1I C1C 109.9(4) . . ?
O5 C1I H1IA 109.7 . . ?
O5 C1I H1IB 109.7 . . ?
C1C C1I H1IA 109.7 . . ?
C1C C1I H1IB 109.7 . . ?
H1IA C1I H1IB 108.2 . . ?
F31 C1J F32 107.1(5) . . ?
F31 C1J F33 106.3(5) . . ?
F31 C1J C45 113.2(5) . . ?
F32 C1J F33 106.5(5) . . ?
F32 C1J C45 110.8(5) . . ?
F33 C1J C45 112.4(5) . . ?
O12 C1K C1B 109.0(4) . . ?
O12 C1K H1KA 109.9 . . ?
O12 C1K H1KB 109.9 . . ?
C1B C1K H1KA 109.9 . . ?
C1B C1K H1KB 109.9 . . ?
H1KA C1K H1KB 108.3 . . ?
O13 C1L H1LA 109.8 . . ?
O13 C1L H1LB 109.8 . . ?
O13 C1L C1W 109.2(4) . . ?
H1LA C1L H1LB 108.3 . . ?
C1W C1L H1LA 109.8 . . ?
C1W C1L H1LB 109.8 . . ?
F35 C1M C1H 111.9(5) . . ?
F36 C1M F35 106.9(5) . . ?
F36 C1M C1H 112.3(5) . . ?
F34 C1M F35 107.4(4) . . ?
F34 C1M F36 103.1(6) . . ?
F34 C1M C1H 114.5(5) . . ?
O1 C1N H1NA 109.8 . . ?
O1 C1N H1NB 109.8 . . ?
O1 C1N C1P 109.4(4) . . ?
H1NA C1N H1NB 108.3 . . ?
C1P C1N H1NA 109.8 . . ?
C1P C1N H1NB 109.8 . . ?
O8 C1O H1OA 109.7 . . ?
O8 C1O H1OB 109.7 . . ?
O8 C1O C1S 109.9(4) . . ?
H1OA C1O H1OB 108.2 . . ?
C1S C1O H1OA 109.7 . . ?
C1S C1O H1OB 109.7 . . ?
F1 C1P F3 106.3(5) . . ?
F1 C1P F2 106.7(5) . . ?
F1 C1P C1N 114.7(6) . . ?
F3 C1P F2 104.5(5) . . ?
F3 C1P C1N 112.8(5) . . ?
F2 C1P C1N 111.1(5) . . ?
N4 C30 H30A 110.8 . . ?
N4 C30 H30B 110.8 . . ?
N4 C30 C29 104.8(4) . . ?
H30A C30 H30B 108.9 . . ?
C29 C30 H30A 110.8 . . ?
C29 C30 H30B 110.8 . . ?
C1O C1S F26 95.1(9) . . ?
F25 C1S C1O 112.8(6) . . ?
F25 C1S F23 103.7(9) . . ?
F23 C1S C1O 107.1(7) . . ?
F27 C1S C1O 119.4(6) . . ?
F27 C1S F25 110.8(8) . . ?
F27 C1S F23 101.0(8) . . ?
F22 C1S C1O 126.6(15) . . ?
F22 C1S F26 110.9(19) . . ?
F22 C1S F24 110(2) . . ?
F24 C1S C1O 112.2(17) . . ?
F24 C1S F26 97(2) . . ?
N3 C20 H20A 110.6 . . ?
N3 C20 H20B 110.6 . . ?
H20A C20 H20B 108.8 . . ?
C21 C20 N3 105.6(4) . . ?
C21 C20 H20A 110.6 . . ?
C21 C20 H20B 110.6 . . ?
H33A C33 H33B 108.4 . . ?
C32 C33 H33A 110.0 . . ?
C32 C33 H33B 110.0 . . ?
C32 C33 C34 108.5(6) . . ?
C34 C33 H33A 110.0 . . ?
C34 C33 H33B 110.0 . . ?
F6 C1V C43 112.8(5) . . ?
F6 C1V F4 107.2(5) . . ?
F5 C1V C43 113.0(5) . . ?
F5 C1V F6 110.1(5) . . ?
F5 C1V F4 105.3(5) . . ?
F4 C1V C43 108.0(5) . . ?
F42 C1W C1L 112.1(5) . . ?
F40 C1W F42 105.6(5) . . ?
F40 C1W F41 107.1(5) . . ?
F40 C1W C1L 114.9(5) . . ?
F41 C1W F42 105.5(5) . . ?
F41 C1W C1L 111.2(4) . . ?
F51 C1X F50 107.2(4) . . ?
F51 C1X F49 105.2(5) . . ?
F51 C1X C36 115.4(5) . . ?
F50 C1X F49 105.2(5) . . ?
F50 C1X C36 112.6(5) . . ?
F49 C1X C36 110.4(4) . . ?
O7 B2 O8 102.8(3) . . ?
O7 B2 O5 112.3(4) . . ?
O8 B2 O5 112.5(4) . . ?
O6 B2 O7 113.0(4) . . ?
O6 B2 O8 112.9(4) . . ?
O6 B2 O5 103.6(3) . . ?
N1 C5 H5A 110.7 . . ?
N1 C5 H5B 110.7 . . ?
H5A C5 H5B 108.8 . . ?
C4 C5 N1 105.2(5) . . ?
C4 C5 H5A 110.7 . . ?
C4 C5 H5B 110.7 . . ?
N4 C31 H31A 110.7 . . ?
N4 C31 H31B 110.7 . . ?
N4 C31 C28 105.2(5) . . ?
H31A C31 H31B 108.8 . . ?
C28 C31 H31A 110.7 . . ?
C28 C31 H31B 110.7 . . ?
F8 C38 C41 112.9(5) . . ?
F7 C38 F8 105.6(5) . . ?
F7 C38 F9 103.4(5) . . ?
F7 C38 C41 114.3(5) . . ?
F9 C38 F8 105.2(5) . . ?
F9 C38 C41 114.4(5) . . ?
N2 C13 H13A 110.7 . . ?
N2 C13 H13B 110.7 . . ?
H13A C13 H13B 108.8 . . ?
C12 C13 N2 105.1(5) . . ?
C12 C13 H13A 110.7 . . ?
C12 C13 H13B 110.7 . . ?
C20 C21 H21A 110.7 . . ?
C20 C21 H21B 110.7 . . ?
C20 C21 C22 105.3(5) . . ?
H21A C21 H21B 108.8 . . ?
C22 C21 H21A 110.7 . . ?
C22 C21 H21B 110.7 . . ?
N4 C32 H32A 108.6 . . ?
N4 C32 H32B 108.6 . . ?
C33 C32 N4 114.8(5) . . ?
C33 C32 H32A 108.6 . . ?
C33 C32 H32B 108.6 . . ?
H32A C32 H32B 107.6 . . ?
O14 B4 O13 103.3(3) . . ?
O15 B4 O14 113.5(4) . . ?
O15 B4 O13 112.6(4) . . ?
O15 B4 O16 101.9(3) . . ?
O16 B4 O14 113.1(4) . . ?
O16 B4 O13 112.8(4) . . ?
H25A C25 H25B 108.4 . . ?
C24 C25 H25A 110.1 . . ?
C24 C25 H25B 110.1 . . ?
C24 C25 C26 107.9(6) . . ?
C26 C25 H25A 110.1 . . ?
C26 C25 H25B 110.1 . . ?
O3 C41 C38 110.3(5) . . ?
O3 C41 H41A 109.6 . . ?
O3 C41 H41B 109.6 . . ?
C38 C41 H41A 109.6 . . ?
C38 C41 H41B 109.6 . . ?
H41A C41 H41B 108.1 . . ?
O10 B3 O9 103.8(3) . . ?
O10 B3 O11 113.0(4) . . ?
O10 B3 O12 113.5(4) . . ?
O11 B3 O9 112.6(4) . . ?
O12 B3 O9 111.7(4) . . ?
O12 B3 O11 102.6(3) . . ?
O2 C43 C1V 109.6(5) . . ?
O2 C43 H43A 109.8 . . ?
O2 C43 H43B 109.8 . . ?
C1V C43 H43A 109.8 . . ?
C1V C43 H43B 109.8 . . ?
H43A C43 H43B 108.2 . . ?
N3 C24 H24A 108.7 . . ?
N3 C24 H24B 108.7 . . ?
C25 C24 N3 114.2(5) . . ?
C25 C24 H24A 108.7 . . ?
C25 C24 H24B 108.7 . . ?
H24A C24 H24B 107.6 . . ?
C30 C29 H29A 110.7 . . ?
C30 C29 H29B 110.7 . . ?
H29A C29 H29B 108.8 . . ?
C28 C29 C30 105.3(5) . . ?
C28 C29 H29A 110.7 . . ?
C28 C29 H29B 110.7 . . ?
F16 C2C F17 106.3(6) . . ?
F16 C2C F18 106.1(6) . . ?
F16 C2C C1E 113.6(6) . . ?
F17 C2C F18 106.9(6) . . ?
F17 C2C C1E 112.9(6) . . ?
F18 C2C C1E 110.6(5) . . ?
N1 C6 H6A 108.8 . . ?
N1 C6 H6B 108.8 . . ?
N1 C6 C7 113.7(6) . . ?
H6A C6 H6B 107.7 . . ?
C7 C6 H6A 108.8 . . ?
C7 C6 H6B 108.8 . . ?
N4 C27 H27A 109.5 . . ?
N4 C27 H27B 109.5 . . ?
N4 C27 H27C 109.5 . . ?
H27A C27 H27B 109.5 . . ?
H27A C27 H27C 109.5 . . ?
H27B C27 H27C 109.5 . . ?
N3 C23 H23A 110.6 . . ?
N3 C23 H23B 110.6 . . ?
H23A C23 H23B 108.8 . . ?
C22 C23 N3 105.5(5) . . ?
C22 C23 H23A 110.6 . . ?
C22 C23 H23B 110.6 . . ?
O4 B15 O3 102.9(4) . . ?
O1 B15 O4 112.8(4) . . ?
O1 B15 O3 112.1(5) . . ?
O2 B15 O4 114.0(5) . . ?
O2 B15 O3 112.2(4) . . ?
O2 B15 O1 103.2(4) . . ?
H3A C3 H3B 108.7 . . ?
C2 C3 H3A 110.5 . . ?
C2 C3 H3B 110.5 . . ?
C2 C3 C4 106.2(5) . . ?
C4 C3 H3A 110.5 . . ?
C4 C3 H3B 110.5 . . ?
N1 C1 H1A 109.5 . . ?
N1 C1 H1B 109.5 . . ?
N1 C1 H1C 109.5 . . ?
H1A C1 H1B 109.5 . . ?
H1A C1 H1C 109.5 . . ?
H1B C1 H1C 109.5 . . ?
C21 C22 H22A 110.5 . . ?
C21 C22 H22B 110.5 . . ?
C23 C22 C21 106.0(5) . . ?
C23 C22 H22A 110.5 . . ?
C23 C22 H22B 110.5 . . ?
H22A C22 H22B 108.7 . . ?
C31 C28 C29 105.3(5) . . ?
C31 C28 H28A 110.7 . . ?
C31 C28 H28B 110.7 . . ?
C29 C28 H28A 110.7 . . ?
C29 C28 H28B 110.7 . . ?
H28A C28 H28B 108.8 . . ?
N1 C2 H2A 110.9 . . ?
N1 C2 H2B 110.9 . . ?
C3 C2 N1 104.1(5) . . ?
C3 C2 H2A 110.9 . . ?
C3 C2 H2B 110.9 . . ?
H2A C2 H2B 109.0 . . ?
C5 C4 C3 106.0(5) . . ?
C5 C4 H4A 110.5 . . ?
C5 C4 H4B 110.5 . . ?
C3 C4 H4A 110.5 . . ?
C3 C4 H4B 110.5 . . ?
H4A C4 H4B 108.7 . . ?
N3 C19 H19A 109.5 . . ?
N3 C19 H19B 109.5 . . ?
N3 C19 H19C 109.5 . . ?
H19A C19 H19B 109.5 . . ?
H19A C19 H19C 109.5 . . ?
H19B C19 H19C 109.5 . . ?
N2 C9 H9A 109.5 . . ?
N2 C9 H9B 109.5 . . ?
N2 C9 H9C 109.5 . . ?
H9A C9 H9B 109.5 . . ?
H9A C9 H9C 109.5 . . ?
H9B C9 H9C 109.5 . . ?
N2 C14 H14A 109.1 . . ?
N2 C14 H14B 109.1 . . ?
N2 C14 C17 112.7(7) . . ?
H14A C14 H14B 107.8 . . ?
C17 C14 H14A 109.1 . . ?
C17 C14 H14B 109.1 . . ?
C13 C12 H12A 110.6 . . ?
C13 C12 H12B 110.6 . . ?
C13 C12 C11 105.7(6) . . ?
H12A C12 H12B 108.7 . . ?
C11 C12 H12A 110.6 . . ?
C11 C12 H12B 110.6 . . ?
C25 C26 H26A 109.5 . . ?
C25 C26 H26B 109.5 . . ?
C25 C26 H26C 109.5 . . ?
H26A C26 H26B 109.5 . . ?
H26A C26 H26C 109.5 . . ?
H26B C26 H26C 109.5 . . ?
C12 C11 H11A 110.3 . . ?
C12 C11 H11B 110.3 . . ?
H11A C11 H11B 108.5 . . ?
C10 C11 C12 107.2(6) . . ?
C10 C11 H11A 110.3 . . ?
C10 C11 H11B 110.3 . . ?
C33 C34 H34A 109.5 . . ?
C33 C34 H34B 109.5 . . ?
C33 C34 H34C 109.5 . . ?
H34A C34 H34B 109.5 . . ?
H34A C34 H34C 109.5 . . ?
H34B C34 H34C 109.5 . . ?
C6 C7 H7A 109.8 . . ?
C6 C7 H7B 109.8 . . ?
C6 C7 C8 109.6(6) . . ?
H7A C7 H7B 108.2 . . ?
C8 C7 H7A 109.8 . . ?
C8 C7 H7B 109.8 . . ?
N2 C10 H10A 110.9 . . ?
N2 C10 H10B 110.9 . . ?
C11 C10 N2 104.5(6) . . ?
C11 C10 H10A 110.9 . . ?
C11 C10 H10B 110.9 . . ?
H10A C10 H10B 108.9 . . ?
C7 C8 H8A 109.5 . . ?
C7 C8 H8B 109.5 . . ?
C7 C8 H8C 109.5 . . ?
H8A C8 H8B 109.5 . . ?
H8A C8 H8C 109.5 . . ?
H8B C8 H8C 109.5 . . ?
C14 C17 H17A 109.8 . . ?
C14 C17 H17B 109.8 . . ?
H17A C17 H17B 108.2 . . ?
C18 C17 C14 109.5(8) . . ?
C18 C17 H17A 109.8 . . ?
C18 C17 H17B 109.8 . . ?
C17 C18 H18D 109.5 . . ?
C17 C18 H18E 109.5 . . ?
C17 C18 H18F 109.5 . . ?
H18D C18 H18E 109.5 . . ?
H18D C18 H18F 109.5 . . ?
H18E C18 H18F 109.5 . . ?
H18A C18 H18B 109.5 . . ?
H18A C18 H18C 109.5 . . ?
H18B C18 H18C 109.5 . . ?
C16 C18 H18A 109.5 . . ?
C16 C18 H18B 109.5 . . ?
C16 C18 H18C 109.5 . . ?
F19 C40 F20 106.0(4) . . ?
F19 C40 C44 112.9(4) . . ?
F20 C40 C44 110.7(5) . . ?
F21 C40 F19 107.3(5) . . ?
F21 C40 F20 104.1(6) . . ?
F21 C40 C44 115.1(5) . . ?
C18 C16 H16A 111.9 . . ?
C18 C16 H16B 111.9 . . ?
H16A C16 H16B 109.6 . . ?
C15 C16 C18 99.5(19) . . ?
C15 C16 H16A 111.9 . . ?
C15 C16 H16B 111.9 . . ?
N2 C15 H15A 110.6 . . ?
N2 C15 H15B 110.6 . . ?
C16 C15 N2 105.8(14) . . ?
C16 C15 H15A 110.6 . . ?
C16 C15 H15B 110.6 . . ?
H15A C15 H15B 108.7 . . ?

loop_
_geom_bond_atom_site_label_1
_geom_bond_atom_site_label_2
_geom_bond_distance
_geom_bond_site_symmetry_2
_geom_bond_publ_flag
O7 C44 1.403(5) . ?
O7 B2 1.463(6) . ?
O4 C1F 1.393(6) . ?
O4 B15 1.477(6) . ?
O10 C45 1.389(6) . ?
O10 B3 1.457(6) . ?
O9 C37 1.406(6) . ?
O9 B3 1.470(6) . ?
O14 C42 1.398(5) . ?
O14 B4 1.463(6) . ?
F19 C40 1.339(6) . ?
F44 C1A 1.350(6) . ?
O13 C1L 1.407(6) . ?
O13 B4 1.463(6) . ?
O15 C39 1.388(5) . ?
O15 B4 1.455(5) . ?
O8 C1O 1.392(6) . ?
O8 B2 1.464(6) . ?
O11 C1H 1.395(5) . ?
O11 B3 1.470(6) . ?
F47 C1D 1.346(6) . ?
F15 C1C 1.332(6) . ?
O12 C1K 1.391(6) . ?
O12 B3 1.459(6) . ?
F8 C38 1.339(6) . ?
F45 C1A 1.335(6) . ?
F11 C1G 1.344(6) . ?
O5 C1I 1.399(6) . ?
O5 B2 1.471(6) . ?
F51 C1X 1.326(7) . ?
O3 C41 1.405(7) . ?
O3 B15 1.487(7) . ?
O16 C36 1.411(5) . ?
O16 B4 1.459(6) . ?
F35 C1M 1.346(6) . ?
F29 C35 1.350(6) . ?
F48 C1D 1.338(6) . ?
O6 C1E 1.402(6) . ?
O6 B2 1.459(6) . ?
F50 C1X 1.347(6) . ?
F42 C1W 1.356(7) . ?
F46 C1D 1.343(7) . ?
F40 C1W 1.319(7) . ?
F39 C1B 1.345(6) . ?
F1 C1P 1.326(7) . ?
F43 C1A 1.343(6) . ?
F3 C1P 1.331(7) . ?
F10 C1G 1.330(7) . ?
F31 C1J 1.338(7) . ?
O1 C1N 1.411(7) . ?
O1 B15 1.455(6) . ?
F12 C1G 1.345(6) . ?
F32 C1J 1.343(7) . ?
F41 C1W 1.342(6) . ?
F30 C35 1.331(6) . ?
F33 C1J 1.346(7) . ?
F28 C35 1.334(7) . ?
O2 C43 1.386(6) . ?
O2 B15 1.441(7) . ?
F13 C1C 1.324(6) . ?
F7 C38 1.331(7) . ?
F14 C1C 1.355(7) . ?
F9 C38 1.338(7) . ?
F2 C1P 1.376(7) . ?
F20 C40 1.349(7) . ?
F16 C2C 1.325(9) . ?
F37 C1B 1.365(8) . ?
F49 C1X 1.367(7) . ?
F17 C2C 1.332(9) . ?
F36 C1M 1.346(8) . ?
F34 C1M 1.315(7) . ?
N3 C20 1.503(7) . ?
N3 C24 1.518(7) . ?
N3 C23 1.508(7) . ?
N3 C19 1.476(8) . ?
F21 C40 1.315(7) . ?
N4 C30 1.494(6) . ?
N4 C31 1.488(7) . ?
N4 C32 1.515(8) . ?
N4 C27 1.482(7) . ?
F18 C2C 1.356(7) . ?
F38 C1B 1.312(7) . ?
C39 H39A 0.9900 . ?
C39 H39B 0.9900 . ?
C39 C1D 1.494(7) . ?
N2 C13 1.499(8) . ?
N2 C9 1.467(8) . ?
N2 C14 1.476(9) . ?
N2 C10 1.566(10) . ?
N2 C15 1.72(2) . ?
C37 H37A 0.9900 . ?
C37 H37B 0.9900 . ?
C37 C35 1.482(7) . ?
C42 H42A 0.9900 . ?
C42 H42B 0.9900 . ?
C42 C1A 1.497(7) . ?
C36 H36A 0.9900 . ?
C36 H36B 0.9900 . ?
C36 C1X 1.477(8) . ?
C44 H44A 0.9900 . ?
C44 H44B 0.9900 . ?
C44 C40 1.459(7) . ?
N1 C5 1.512(7) . ?
N1 C6 1.473(8) . ?
N1 C1 1.471(9) . ?
N1 C2 1.553(8) . ?
C45 H45A 0.9900 . ?
C45 H45B 0.9900 . ?
C45 C1J 1.493(7) . ?
C1B C1K 1.475(7) . ?
C1C C1I 1.480(7) . ?
C1E H1EA 0.9900 . ?
C1E H1EB 0.9900 . ?
C1E C2C 1.493(8) . ?
C1F H1FA 0.9900 . ?
C1F H1FB 0.9900 . ?
C1F C1G 1.501(7) . ?
C1H H1HA 0.9900 . ?
C1H H1HB 0.9900 . ?
C1H C1M 1.485(7) . ?
C1I H1IA 0.9900 . ?
C1I H1IB 0.9900 . ?
C1K H1KA 0.9900 . ?
C1K H1KB 0.9900 . ?
C1L H1LA 0.9900 . ?
C1L H1LB 0.9900 . ?
C1L C1W 1.490(7) . ?
C1N H1NA 0.9900 . ?
C1N H1NB 0.9900 . ?
C1N C1P 1.475(8) . ?
C1O H1OA 0.9900 . ?
C1O H1OB 0.9900 . ?
C1O C1S 1.473(7) . ?
C30 H30A 0.9900 . ?
C30 H30B 0.9900 . ?
C30 C29 1.529(8) . ?
C1S F25 1.324(14) . ?
C1S F23 1.423(14) . ?
C1S F27 1.293(8) . ?
C1S F26 1.474(15) . ?
C1S F22 1.14(2) . ?
C1S F24 1.37(4) . ?
C20 H20A 0.9900 . ?
C20 H20B 0.9900 . ?
C20 C21 1.501(8) . ?
C33 H33A 0.9900 . ?
C33 H33B 0.9900 . ?
C33 C32 1.513(8) . ?
C33 C34 1.539(11) . ?
C1V C43 1.513(8) . ?
C1V F6 1.337(7) . ?
C1V F5 1.308(7) . ?
C1V F4 1.353(7) . ?
C5 H5A 0.9900 . ?
C5 H5B 0.9900 . ?
C5 C4 1.465(9) . ?
C31 H31A 0.9900 . ?
C31 H31B 0.9900 . ?
C31 C28 1.521(10) . ?
C38 C41 1.448(8) . ?
C13 H13A 0.9900 . ?
C13 H13B 0.9900 . ?
C13 C12 1.472(9) . ?
C21 H21A 0.9900 . ?
C21 H21B 0.9900 . ?
C21 C22 1.544(9) . ?
C32 H32A 0.9900 . ?
C32 H32B 0.9900 . ?
C25 H25A 0.9900 . ?
C25 H25B 0.9900 . ?
C25 C24 1.506(8) . ?
C25 C26 1.543(10) . ?
C41 H41A 0.9900 . ?
C41 H41B 0.9900 . ?
C43 H43A 0.9900 . ?
C43 H43B 0.9900 . ?
C24 H24A 0.9900 . ?
C24 H24B 0.9900 . ?
C29 H29A 0.9900 . ?
C29 H29B 0.9900 . ?
C29 C28 1.521(9) . ?
C6 H6A 0.9900 . ?
C6 H6B 0.9900 . ?
C6 C7 1.499(10) . ?
C27 H27A 0.9800 . ?
C27 H27B 0.9800 . ?
C27 H27C 0.9800 . ?
C23 H23A 0.9900 . ?
C23 H23B 0.9900 . ?
C23 C22 1.477(10) . ?
C3 H3A 0.9900 . ?
C3 H3B 0.9900 . ?
C3 C2 1.458(10) . ?
C3 C4 1.575(9) . ?
C1 H1A 0.9800 . ?
C1 H1B 0.9800 . ?
C1 H1C 0.9800 . ?
C22 H22A 0.9900 . ?
C22 H22B 0.9900 . ?
C28 H28A 0.9900 . ?
C28 H28B 0.9900 . ?
C2 H2A 0.9900 . ?
C2 H2B 0.9900 . ?
C4 H4A 0.9900 . ?
C4 H4B 0.9900 . ?
C19 H19A 0.9800 . ?
C19 H19B 0.9800 . ?
C19 H19C 0.9800 . ?
C9 H9A 0.9800 . ?
C9 H9B 0.9800 . ?
C9 H9C 0.9800 . ?
C14 H14A 0.9900 . ?
C14 H14B 0.9900 . ?
C14 C17 1.543(12) . ?
C12 H12A 0.9900 . ?
C12 H12B 0.9900 . ?
C12 C11 1.541(11) . ?
C26 H26A 0.9800 . ?
C26 H26B 0.9800 . ?
C26 H26C 0.9800 . ?
C11 H11A 0.9900 . ?
C11 H11B 0.9900 . ?
C11 C10 1.441(12) . ?
C34 H34A 0.9800 . ?
C34 H34B 0.9800 . ?
C34 H34C 0.9800 . ?
C7 H7A 0.9900 . ?
C7 H7B 0.9900 . ?
C7 C8 1.553(12) . ?
C10 H10A 0.9900 . ?
C10 H10B 0.9900 . ?
C8 H8A 0.9800 . ?
C8 H8B 0.9800 . ?
C8 H8C 0.9800 . ?
C17 H17A 0.9900 . ?
C17 H17B 0.9900 . ?
C17 C18 1.541(13) . ?
C18 H18D 0.9800 . ?
C18 H18E 0.9800 . ?
C18 H18F 0.9800 . ?
C18 H18A 0.9800 . ?
C18 H18B 0.9800 . ?
C18 H18C 0.9800 . ?
C18 C16 1.56(2) . ?
C16 H16A 0.9900 . ?
C16 H16B 0.9900 . ?
C16 C15 1.52(3) . ?
C15 H15A 0.9900 . ?
C15 H15B 0.9900 . ?

loop_
_geom_torsion_atom_site_label_1
_geom_torsion_atom_site_label_2
_geom_torsion_atom_site_label_3
_geom_torsion_atom_site_label_4
_geom_torsion
_geom_torsion_site_symmetry_1
_geom_torsion_site_symmetry_2
_geom_torsion_site_symmetry_3
_geom_torsion_site_symmetry_4
_geom_torsion_publ_flag
O7 C44 C40 F19 176.1(4) . . . . ?
O7 C44 C40 F20 -65.3(6) . . . . ?
O7 C44 C40 F21 52.4(7) . . . . ?
O4 C1F C1G F11 59.2(6) . . . . ?
O4 C1F C1G F10 -61.7(5) . . . . ?
O4 C1F C1G F12 177.2(4) . . . . ?
O10 C45 C1J F31 63.2(6) . . . . ?
O10 C45 C1J F32 -176.4(5) . . . . ?
O10 C45 C1J F33 -57.4(6) . . . . ?
O9 C37 C35 F29 177.1(4) . . . . ?
O9 C37 C35 F30 57.7(6) . . . . ?
O9 C37 C35 F28 -63.4(6) . . . . ?
O14 C42 C1A F44 -62.4(5) . . . . ?
O14 C42 C1A F45 58.3(6) . . . . ?
O14 C42 C1A F43 178.7(4) . . . . ?
O13 C1L C1W F42 60.6(6) . . . . ?
O13 C1L C1W F40 -59.9(7) . . . . ?
O13 C1L C1W F41 178.4(5) . . . . ?
O15 C39 C1D F47 -176.1(4) . . . . ?
O15 C39 C1D F48 -56.6(6) . . . . ?
O15 C39 C1D F46 63.5(5) . . . . ?
O8 C1O C1S F25 -179.3(9) . . . . ?
O8 C1O C1S F23 67.3(8) . . . . ?
O8 C1O C1S F27 -46.5(9) . . . . ?
O8 C1O C1S F26 -83.2(10) . . . . ?
O8 C1O C1S F22 38(2) . . . . ?
O8 C1O C1S F24 177(2) . . . . ?
O11 C1H C1M F35 -178.2(4) . . . . ?
O11 C1H C1M F36 61.5(6) . . . . ?
O11 C1H C1M F34 -55.7(7) . . . . ?
F15 C1C C1I O5 -179.2(4) . . . . ?
F8 C38 C41 O3 179.2(5) . . . . ?
O16 C36 C1X F51 52.1(6) . . . . ?
O16 C36 C1X F50 175.7(4) . . . . ?
O16 C36 C1X F49 -67.0(6) . . . . ?
O6 C1E C2C F16 64.0(7) . . . . ?
O6 C1E C2C F17 -57.1(7) . . . . ?
O6 C1E C2C F18 -176.8(6) . . . . ?
F39 C1B C1K O12 175.7(5) . . . . ?
O1 C1N C1P F1 61.4(6) . . . . ?
O1 C1N C1P F3 -60.6(7) . . . . ?
O1 C1N C1P F2 -177.6(5) . . . . ?
F13 C1C C1I O5 58.9(6) . . . . ?
F7 C38 C41 O3 58.5(7) . . . . ?
F14 C1C C1I O5 -61.0(6) . . . . ?
F9 C38 C41 O3 -60.5(7) . . . . ?
F37 C1B C1K O12 -66.2(6) . . . . ?
N3 C20 C21 C22 -21.4(7) . . . . ?
N3 C23 C22 C21 25.3(8) . . . . ?
N4 C30 C29 C28 23.9(7) . . . . ?
N4 C31 C28 C29 -24.7(7) . . . . ?
F38 C1B C1K O12 51.2(8) . . . . ?
C39 O15 B4 O14 58.3(5) . . . . ?
C39 O15 B4 O13 -58.6(5) . . . . ?
C39 O15 B4 O16 -179.7(4) . . . . ?
N2 C13 C12 C11 26.5(8) . . . . ?
N2 C14 C17 C18 -176.7(7) . . . . ?
C37 O9 B3 O10 175.8(4) . . . . ?
C37 O9 B3 O11 -61.7(5) . . . . ?
C37 O9 B3 O12 53.1(5) . . . . ?
C42 O14 B4 O13 -178.3(4) . . . . ?
C42 O14 B4 O15 59.4(5) . . . . ?
C42 O14 B4 O16 -56.1(5) . . . . ?
C36 O16 B4 O14 -61.1(5) . . . . ?
C36 O16 B4 O13 55.7(5) . . . . ?
C36 O16 B4 O15 176.7(4) . . . . ?
C44 O7 B2 O8 179.7(4) . . . . ?
C44 O7 B2 O5 58.5(5) . . . . ?
C44 O7 B2 O6 -58.2(5) . . . . ?
N1 C5 C4 C3 23.5(7) . . . . ?
N1 C6 C7 C8 179.2(6) . . . . ?
C45 O10 B3 O9 179.4(4) . . . . ?
C45 O10 B3 O11 57.1(5) . . . . ?
C45 O10 B3 O12 -59.2(5) . . . . ?
C1E O6 B2 O7 -59.1(5) . . . . ?
C1E O6 B2 O8 57.1(5) . . . . ?
C1E O6 B2 O5 179.1(4) . . . . ?
C1F O4 B15 O3 178.8(4) . . . . ?
C1F O4 B15 O1 -60.3(6) . . . . ?
C1F O4 B15 O2 57.0(5) . . . . ?
C1H O11 B3 O10 57.6(5) . . . . ?
C1H O11 B3 O9 -59.6(5) . . . . ?
C1H O11 B3 O12 -179.8(4) . . . . ?
C1I O5 B2 O7 55.0(5) . . . . ?
C1I O5 B2 O8 -60.4(5) . . . . ?
C1I O5 B2 O6 177.3(4) . . . . ?
C1K O12 B3 O10 -58.8(5) . . . . ?
C1K O12 B3 O9 58.2(5) . . . . ?
C1K O12 B3 O11 179.0(4) . . . . ?
C1L O13 B4 O14 -177.8(4) . . . . ?
C1L O13 B4 O15 -54.9(5) . . . . ?
C1L O13 B4 O16 59.7(5) . . . . ?
C1N O1 B15 O4 -57.0(6) . . . . ?
C1N O1 B15 O3 58.6(6) . . . . ?
C1N O1 B15 O2 179.5(4) . . . . ?
C1O O8 B2 O7 -176.6(4) . . . . ?
C1O O8 B2 O5 -55.6(6) . . . . ?
C1O O8 B2 O6 61.2(5) . . . . ?
C30 N4 C31 C28 39.7(6) . . . . ?
C30 N4 C32 C33 175.0(5) . . . . ?
C30 C29 C28 C31 0.4(7) . . . . ?
C20 N3 C24 C25 -178.4(5) . . . . ?
C20 N3 C23 C22 -38.4(7) . . . . ?
C20 C21 C22 C23 -2.4(9) . . . . ?
B2 O7 C44 C40 159.0(4) . . . . ?
B2 O8 C1O C1S -166.1(5) . . . . ?
B2 O5 C1I C1C 160.2(4) . . . . ?
B2 O6 C1E C2C 159.4(5) . . . . ?
C5 N1 C6 C7 67.4(7) . . . . ?
C5 N1 C2 C3 39.0(6) . . . . ?
C31 N4 C30 C29 -39.2(6) . . . . ?
C31 N4 C32 C33 61.7(7) . . . . ?
C13 N2 C14 C17 71.8(8) . . . . ?
C13 N2 C10 C11 37.8(8) . . . . ?
C13 N2 C15 C16 -177.0(19) . . . . ?
C13 C12 C11 C10 -2.0(10) . . . . ?
C32 N4 C30 C29 -158.4(5) . . . . ?
C32 N4 C31 C28 157.4(5) . . . . ?
B4 O14 C42 C1A -155.6(4) . . . . ?
B4 O13 C1L C1W -153.7(5) . . . . ?
B4 O15 C39 C1D -155.1(4) . . . . ?
B4 O16 C36 C1X 154.0(4) . . . . ?
C41 O3 B15 O4 172.6(5) . . . . ?
C41 O3 B15 O1 51.2(6) . . . . ?
C41 O3 B15 O2 -64.4(6) . . . . ?
B3 O10 C45 C1J 160.8(4) . . . . ?
B3 O9 C37 C35 155.0(4) . . . . ?
B3 O11 C1H C1M -163.0(4) . . . . ?
B3 O12 C1K C1B 160.3(4) . . . . ?
C43 O2 B15 O4 60.7(6) . . . . ?
C43 O2 B15 O3 -55.7(6) . . . . ?
C43 O2 B15 O1 -176.6(5) . . . . ?
C24 N3 C20 C21 154.7(5) . . . . ?
C24 N3 C23 C22 -155.6(6) . . . . ?
C6 N1 C5 C4 79.3(6) . . . . ?
C6 N1 C2 C3 -83.8(6) . . . . ?
C27 N4 C30 C29 78.2(6) . . . . ?
C27 N4 C31 C28 -79.1(6) . . . . ?
C27 N4 C32 C33 -61.2(7) . . . . ?
C23 N3 C20 C21 36.6(6) . . . . ?
C23 N3 C24 C25 -65.7(7) . . . . ?
B15 O4 C1F C1G 152.5(4) . . . . ?
B15 O3 C41 C38 156.1(5) . . . . ?
B15 O1 C1N C1P 161.2(5) . . . . ?
B15 O2 C43 C1V -160.2(5) . . . . ?
C1 N1 C5 C4 -152.1(6) . . . . ?
C1 N1 C6 C7 -62.4(7) . . . . ?
C1 N1 C2 C3 157.6(5) . . . . ?
C2 N1 C5 C4 -38.4(6) . . . . ?
C2 N1 C6 C7 -178.4(6) . . . . ?
C2 C3 C4 C5 1.3(7) . . . . ?
C4 C3 C2 N1 -24.7(7) . . . . ?
C19 N3 C20 C21 -83.0(6) . . . . ?
C19 N3 C24 C25 59.4(7) . . . . ?
C19 N3 C23 C22 80.1(7) . . . . ?
C9 N2 C13 C12 -150.4(6) . . . . ?
C9 N2 C14 C17 -63.3(8) . . . . ?
C9 N2 C10 C11 156.3(7) . . . . ?
C9 N2 C15 C16 68(2) . . . . ?
C14 N2 C13 C12 75.8(7) . . . . ?
C14 N2 C10 C11 -86.6(7) . . . . ?
C12 C11 C10 N2 -22.1(9) . . . . ?
C26 C25 C24 N3 171.1(6) . . . . ?
C34 C33 C32 N4 -175.3(6) . . . . ?
C10 N2 C13 C12 -39.1(7) . . . . ?
C10 N2 C14 C17 -175.7(7) . . . . ?
C10 N2 C15 C16 -67(3) . . . . ?
C18 C16 C15 N2 155.8(17) . . . . ?
F6 C1V C43 O2 -178.3(5) . . . . ?
F5 C1V C43 O2 -52.6(7) . . . . ?
F4 C1V C43 O2 63.4(7) . . . . ?
C15 N2 C13 C12 107.1(11) . . . . ?
C15 N2 C10 C11 -68.4(16) . . . . ?
